data_7007759
loop_
_publ_author_name
'Franken, Andreas'
'Jel\'inek, Tom\'as'
'Taylor, Richard G.'
'Ormsby, Daniel L.'
'Kilner, Colin A.'
'Clegg, William'
'Kennedy, John D.'

_publ_section_title
;
 Polyhedral monocarbaborane chemistry. Some C-phenylated seven, eight,
 nine, ten, eleven and twelve-vertex species.
;
_journal_issue 48
_journal_name_full 'Dalton transactions (Cambridge, England : 2003)'
_journal_page_first 5753
_journal_page_last 5769
_journal_paper_doi 10.1039/b609908d
_journal_year 2006
_chemical_formula_sum 'C15 H35 B10 N'
_chemical_formula_weight 337.54
_chemical_name_systematic
;
?
;
_space_group_IT_number 15
_symmetry_cell_setting monoclinic
_symmetry_space_group_name_Hall '-C 2yc'
_symmetry_space_group_name_H-M 'C 1 2/c 1'
_atom_sites_solution_hydrogens geom
_atom_sites_solution_primary direct
_atom_sites_solution_secondary difmap
_audit_creation_method SHELXL-97
_cell_angle_alpha 90.00
_cell_angle_beta 113.5340(15)
_cell_angle_gamma 90.00
_cell_formula_units_Z 8
_cell_length_a 17.4206(4)
_cell_length_b 13.9339(4)
_cell_length_c 19.5909(5)
_cell_measurement_temperature 150(2)
_cell_volume 4359.9(2)
_computing_cell_refinement 'DENZO-SMN (Otwinowski & Minor, 1996)'
_computing_data_collection 'COLLECT (Nonius, 1999)'
_computing_data_reduction 'DENZO-SMN (Otwinowski & Minor, 1996)'
_computing_molecular_graphics
;
ORTEP3 for Windows (Farrugia, 1997)
XSeed (Barbour, 2001)
;
_computing_publication_material 'WC (Thornton-Pett, 2000)'
_computing_structure_refinement 'SHELXL-97 (Sheldrick, 1997)'
_computing_structure_solution 'SHELXS-97 (Sheldrick, 1990)'
_diffrn_ambient_temperature 150(2)
_diffrn_detector_area_resol_mean 9.091
_diffrn_measured_fraction_theta_full 0.983
_diffrn_measured_fraction_theta_max 0.983
_diffrn_measurement_device_type 'Nonius KappaCCD area detector diffractometer'
_diffrn_measurement_method
;
Detector set at 30mm from sample with different 2theta offsets
1 degree phi exposures for chi=0 degree settings
1 degree omega exposures for chi=90 degree settings
;
_diffrn_radiation_monochromator graphite
_diffrn_radiation_source 'fine-focus sealed tube'
_diffrn_radiation_type MoK\a
_diffrn_radiation_wavelength 0.71073
_diffrn_reflns_av_R_equivalents 0.0690
_diffrn_reflns_av_sigmaI/netI 0.0439
_diffrn_reflns_limit_h_max 20
_diffrn_reflns_limit_h_min -21
_diffrn_reflns_limit_k_max 16
_diffrn_reflns_limit_k_min -17
_diffrn_reflns_limit_l_max 24
_diffrn_reflns_limit_l_min -24
_diffrn_reflns_number 21127
_diffrn_reflns_theta_full 26.00
_diffrn_reflns_theta_max 26.00
_diffrn_reflns_theta_min 3.70
_exptl_absorpt_coefficient_mu 0.051
_exptl_absorpt_correction_T_max 0.9817
_exptl_absorpt_correction_T_min 0.9758
_exptl_absorpt_correction_type multi-scan
_exptl_absorpt_process_details
;
Using multiple and symmetry-related data measurements via the program SORTAV
See R.H. Blessing, Acta Cryst (1995), A51, 33-38
;
_exptl_crystal_colour colourless
_exptl_crystal_density_diffrn 1.028
_exptl_crystal_density_method 'not measured'
_exptl_crystal_description prism
_exptl_crystal_F_000 1456
_exptl_crystal_size_max 0.48
_exptl_crystal_size_mid 0.40
_exptl_crystal_size_min 0.36
_refine_diff_density_max 0.538
_refine_diff_density_min -0.169
_refine_diff_density_rms 0.038
_refine_ls_extinction_method none
_refine_ls_goodness_of_fit_ref 1.035
_refine_ls_hydrogen_treatment mixed
_refine_ls_matrix_type full
_refine_ls_number_parameters 321
_refine_ls_number_reflns 4216
_refine_ls_number_restraints 6
_refine_ls_restrained_S_all 1.035
_refine_ls_R_factor_all 0.0958
_refine_ls_R_factor_gt 0.0726
_refine_ls_shift/su_max 0.003
_refine_ls_shift/su_mean 0.000
_refine_ls_structure_factor_coef Fsqd
_refine_ls_weighting_details 'calc w=1/[\s^2^(Fo^2^)+(0.0963P)^2^+4.0009P] where P=(Fo^2^+2Fc^2^)/3'
_refine_ls_weighting_scheme calc
_refine_ls_wR_factor_gt 0.1829
_refine_ls_wR_factor_ref 0.2019
_reflns_number_gt 3179
_reflns_number_total 4216
_reflns_threshold_expression >2sigma(I)
_cod_data_source_file b609908d.txt
_cod_data_source_block af37b
_cod_original_sg_symbol_H-M C2/c
_cod_database_code 7007759

loop_
_symmetry_equiv_pos_as_xyz
'x, y, z'
'-x, y, -z+1/2'
'x+1/2, y+1/2, z'
'-x+1/2, y+1/2, -z+1/2'
'-x, -y, -z'
'x, -y, z-1/2'
'-x+1/2, -y+1/2, -z'
'x+1/2, -y+1/2, z-1/2'

loop_
_atom_site_label
_atom_site_type_symbol
_atom_site_fract_x
_atom_site_fract_y
_atom_site_fract_z
_atom_site_U_iso_or_equiv
_atom_site_adp_type
_atom_site_occupancy
_atom_site_symmetry_multiplicity
_atom_site_calc_flag
_atom_site_refinement_flags
_atom_site_disorder_assembly
_atom_site_disorder_group
B1 B 0.18519(17) 0.26976(18) 0.12939(16) 0.0508(6) Uani 1 1 d . . .
H1 H 0.2270(18) 0.306(2) 0.1090(16) 0.081(8) Uiso 1 1 d . . .
C2 C 0.20944(12) 0.15539(13) 0.14303(10) 0.0360(4) Uani 1 1 d . . .
C21 C 0.28185(12) 0.11067(14) 0.13265(10) 0.0382(4) Uani 1 1 d . . .
C22 C 0.29884(13) 0.13141(15) 0.07032(12) 0.0456(5) Uani 1 1 d . . .
H22 H 0.2637 0.1748 0.0338 0.055 Uiso 1 1 calc R . .
C23 C 0.36613(15) 0.08963(18) 0.06104(15) 0.0591(6) Uani 1 1 d . . .
H23 H 0.3779 0.1057 0.0191 0.071 Uiso 1 1 calc R . .
C24 C 0.41670(15) 0.02380(19) 0.11356(17) 0.0660(7) Uani 1 1 d . . .
H24 H 0.4629 -0.0051 0.1075 0.079 Uiso 1 1 calc R . .
C25 C 0.39918(14) 0.00114(18) 0.17400(15) 0.0609(7) Uani 1 1 d . . .
H25 H 0.4327 -0.0447 0.2091 0.073 Uiso 1 1 calc R . .
C26 C 0.33296(13) 0.04463(15) 0.18421(12) 0.0488(5) Uani 1 1 d . . .
H26 H 0.3223 0.0292 0.2269 0.059 Uiso 1 1 calc R . .
B3 B 0.11373(18) 0.3482(2) 0.13747(16) 0.0554(7) Uani 1 1 d . . .
H3 H 0.1128 0.4267 0.1249 0.067 Uiso 1 1 calc R . .
B4 B 0.11644(16) 0.1491(2) 0.08226(13) 0.0488(6) Uani 1 1 d . . .
H4 H 0.1011 0.1099 0.0285 0.059 Uiso 1 1 calc R . .
B5 B 0.21816(17) 0.18851(19) 0.22362(13) 0.0491(6) Uani 1 1 d . . .
H5 H 0.2781 0.1779 0.2736 0.059 Uiso 1 1 calc R . .
B6 B 0.16094(19) 0.2996(2) 0.21991(15) 0.0565(7) Uani 1 1 d . . .
H6 H 0.1896 0.3495 0.2683 0.068 Uiso 1 1 calc R . .
B7 B 0.05941(16) 0.2620(2) 0.07917(14) 0.0534(7) Uani 1 1 d . . .
H7 H 0.0129 0.2846 0.0230 0.064 Uiso 1 1 calc R . .
B8 B 0.14545(15) 0.09683(16) 0.17384(14) 0.0430(5) Uani 1 1 d . . .
H8 H 0.1485 0.0187 0.1882 0.052 Uiso 1 1 calc R . .
B9 B 0.05077(18) 0.27518(19) 0.16642(15) 0.0511(6) Uani 1 1 d . . .
H9 H -0.0046 0.3029 0.1758 0.061 Uiso 1 1 calc R . .
B10 B 0.04810(17) 0.15785(19) 0.13010(15) 0.0509(6) Uani 1 1 d . . .
H10 H -0.0113 0.1154 0.1117 0.061 Uiso 1 1 calc R . .
B11 B 0.11730(18) 0.18492(19) 0.22574(13) 0.0511(6) Uani 1 1 d . . .
H11 H 0.1080 0.1626 0.2768 0.061 Uiso 1 1 calc R . .
N1 N 0.0000 -0.14986(15) 0.2500 0.0375(5) Uani 1 2 d S . .
C2A C -0.0059(3) -0.2383(3) 0.2046(2) 0.0532(11) Uani 0.50 1 d PD A 2
H2A1 H -0.0654 -0.2563 0.1779 0.064 Uiso 0.50 1 calc PR A 2
H2A2 H 0.0230 -0.2919 0.2382 0.064 Uiso 0.50 1 calc PR A 2
C3A C 0.0338(13) -0.2230(12) 0.1475(9) 0.079(4) Uani 0.50 1 d PD A 2
H3A1 H 0.0065 -0.1688 0.1151 0.118 Uiso 0.50 1 calc PR A 2
H3A2 H 0.0265 -0.2811 0.1174 0.118 Uiso 0.50 1 calc PR A 2
H3A3 H 0.0937 -0.2095 0.1740 0.118 Uiso 0.50 1 calc PR A 2
C4A C 0.0943(3) -0.1413(3) 0.3061(2) 0.0488(10) Uani 0.50 1 d PD . 2
H4A1 H 0.1118 -0.2029 0.3330 0.059 Uiso 0.50 1 calc PR . 2
H4A2 H 0.1291 -0.1308 0.2773 0.059 Uiso 0.50 1 calc PR . 2
C5A C 0.1120(5) -0.0603(10) 0.3635(8) 0.064(4) Uani 0.50 1 d PD B 2
H5A1 H 0.1005 0.0018 0.3379 0.096 Uiso 0.50 1 calc PR B 2
H5A2 H 0.1709 -0.0628 0.3984 0.096 Uiso 0.50 1 calc PR B 2
H5A3 H 0.0761 -0.0681 0.3909 0.096 Uiso 0.50 1 calc PR B 2
C2B C 0.0533(3) -0.1632(4) 0.2057(3) 0.0592(12) Uani 0.50 1 d PD A 3
H2B1 H 0.1125 -0.1677 0.2412 0.071 Uiso 0.50 1 calc PR A 3
H2B2 H 0.0477 -0.1050 0.1751 0.071 Uiso 0.50 1 calc PR A 3
C3B C 0.0330(14) -0.2516(11) 0.1537(9) 0.077(4) Uani 0.50 1 d PD A 3
H3B1 H 0.0400 -0.3102 0.1832 0.115 Uiso 0.50 1 calc PR A 3
H3B2 H 0.0712 -0.2532 0.1280 0.115 Uiso 0.50 1 calc PR A 3
H3B3 H -0.0249 -0.2473 0.1169 0.115 Uiso 0.50 1 calc PR A 3
C4B C 0.0227(3) -0.0577(3) 0.2931(3) 0.0571(12) Uani 0.50 1 d PD A 3
H4B1 H -0.0174 -0.0455 0.3164 0.069 Uiso 0.50 1 calc PR A 3
H4B2 H 0.0184 -0.0041 0.2586 0.069 Uiso 0.50 1 calc PR A 3
C5B C 0.1127(7) -0.0615(10) 0.3543(8) 0.078(5) Uani 0.50 1 d PD A 3
H5B1 H 0.1194 -0.1195 0.3843 0.117 Uiso 0.50 1 calc PR A 3
H5B2 H 0.1226 -0.0048 0.3863 0.117 Uiso 0.50 1 calc PR A 3
H5B3 H 0.1531 -0.0625 0.3310 0.117 Uiso 0.50 1 calc PR A 3
N2 N 0.2500 -0.2500 0.0000 0.0611(8) Uani 1 2 d S . .
C6A C 0.2531(3) -0.1886(4) 0.0668(2) 0.0524(11) Uani 0.50 1 d P C 4
H6A1 H 0.2615 -0.2325 0.1089 0.063 Uiso 0.50 1 calc PR C 4
H6A2 H 0.3030 -0.1467 0.0818 0.063 Uiso 0.50 1 calc PR C 4
C7A C 0.1782(9) -0.1260(10) 0.0558(5) 0.051(2) Uani 0.50 1 d P C 4
H7A1 H 0.1685 -0.0817 0.0143 0.077 Uiso 0.50 1 calc PR C 4
H7A2 H 0.1888 -0.0892 0.1013 0.077 Uiso 0.50 1 calc PR C 4
H7A3 H 0.1286 -0.1665 0.0446 0.077 Uiso 0.50 1 calc PR C 4
C8A C 0.1673(3) -0.3217(4) -0.0129(2) 0.0536(11) Uani 0.50 1 d PD C 4
H8A1 H 0.1167 -0.2808 -0.0282 0.064 Uiso 0.50 1 calc PR C 4
H8A2 H 0.1598 -0.3652 -0.0551 0.064 Uiso 0.50 1 calc PR C 4
C9A C 0.1708(5) -0.3829(7) 0.0527(5) 0.073(2) Uani 0.50 1 d PD C 4
H9A1 H 0.2151 -0.4311 0.0638 0.110 Uiso 0.50 1 calc PR C 4
H9A2 H 0.1168 -0.4152 0.0401 0.110 Uiso 0.50 1 calc PR C 4
H9A3 H 0.1826 -0.3419 0.0963 0.110 Uiso 0.50 1 calc PR C 4
C6B C 0.1767(3) -0.1886(4) -0.0237(2) 0.0578(12) Uani 0.50 1 d P C 5
H6B1 H 0.1265 -0.2296 -0.0364 0.069 Uiso 0.50 1 calc PR C 5
H6B2 H 0.1719 -0.1548 -0.0697 0.069 Uiso 0.50 1 calc PR C 5
C7B C 0.1761(10) -0.1134(11) 0.0332(6) 0.068(3) Uani 0.50 1 d P C 5
H7B1 H 0.1856 -0.1451 0.0806 0.102 Uiso 0.50 1 calc PR C 5
H7B2 H 0.1217 -0.0808 0.0147 0.102 Uiso 0.50 1 calc PR C 5
H7B3 H 0.2205 -0.0663 0.0408 0.102 Uiso 0.50 1 calc PR C 5
C8B C 0.2786(3) -0.2989(3) 0.0702(2) 0.0524(11) Uani 0.50 1 d PD C 5
H8B1 H 0.2877 -0.2523 0.1108 0.063 Uiso 0.50 1 calc PR C 5
H8B2 H 0.3323 -0.3318 0.0798 0.063 Uiso 0.50 1 calc PR C 5
C9B C 0.2123(4) -0.3722(7) 0.0676(5) 0.066(2) Uani 0.50 1 d PD C 5
H9B1 H 0.1587 -0.3395 0.0557 0.099 Uiso 0.50 1 calc PR C 5
H9B2 H 0.2296 -0.4038 0.1161 0.099 Uiso 0.50 1 calc PR C 5
H9B3 H 0.2061 -0.4203 0.0292 0.099 Uiso 0.50 1 calc PR C 5

loop_
_atom_site_aniso_label
_atom_site_aniso_U_11
_atom_site_aniso_U_22
_atom_site_aniso_U_33
_atom_site_aniso_U_23
_atom_site_aniso_U_13
_atom_site_aniso_U_12
B1 0.0541(15) 0.0421(13) 0.0679(16) 0.0076(12) 0.0368(13) 0.0031(11)
C2 0.0407(10) 0.0373(10) 0.0306(9) 0.0013(7) 0.0150(8) -0.0041(8)
C21 0.0344(10) 0.0378(10) 0.0383(10) 0.0047(8) 0.0104(8) -0.0024(8)
C22 0.0445(11) 0.0463(11) 0.0500(12) 0.0128(9) 0.0230(9) 0.0098(9)
C23 0.0535(14) 0.0568(14) 0.0795(17) 0.0143(12) 0.0397(13) 0.0105(11)
C24 0.0441(13) 0.0573(15) 0.100(2) 0.0123(14) 0.0323(13) 0.0122(11)
C25 0.0420(12) 0.0525(14) 0.0719(16) 0.0151(12) 0.0058(11) 0.0095(10)
C26 0.0468(12) 0.0437(12) 0.0463(11) 0.0090(9) 0.0087(9) -0.0016(9)
B3 0.0593(16) 0.0493(14) 0.0667(17) 0.0112(12) 0.0345(14) 0.0117(12)
B4 0.0450(13) 0.0623(16) 0.0372(11) -0.0110(11) 0.0142(10) 0.0080(11)
B5 0.0630(16) 0.0470(13) 0.0345(11) -0.0009(10) 0.0165(11) -0.0007(12)
B6 0.0776(19) 0.0448(14) 0.0465(14) -0.0081(11) 0.0240(13) 0.0062(13)
B7 0.0489(14) 0.0754(18) 0.0416(13) 0.0097(12) 0.0240(11) 0.0248(13)
B8 0.0511(13) 0.0349(11) 0.0507(13) 0.0012(10) 0.0286(11) -0.0018(10)
B9 0.0676(17) 0.0469(14) 0.0542(14) 0.0086(11) 0.0406(13) 0.0135(12)
B10 0.0464(14) 0.0526(15) 0.0567(15) -0.0054(12) 0.0236(12) 0.0033(11)
B11 0.0763(18) 0.0473(13) 0.0397(12) 0.0074(10) 0.0338(12) 0.0086(12)
N1 0.0441(13) 0.0320(11) 0.0355(11) 0.000 0.0151(10) 0.000
C2A 0.054(3) 0.056(3) 0.046(2) -0.023(2) 0.017(2) -0.004(2)
C3A 0.073(6) 0.116(10) 0.055(5) -0.022(6) 0.034(5) 0.018(6)
C4A 0.051(3) 0.039(2) 0.043(2) -0.0008(17) 0.0044(19) -0.0011(19)
C5A 0.035(4) 0.074(9) 0.058(5) -0.026(5) -0.007(3) -0.004(4)
C2B 0.074(3) 0.066(3) 0.050(3) -0.002(2) 0.038(2) 0.001(3)
C3B 0.086(7) 0.090(7) 0.049(5) -0.020(5) 0.021(5) 0.008(6)
C4B 0.044(2) 0.048(3) 0.062(3) -0.021(2) 0.004(2) 0.002(2)
C5B 0.108(10) 0.044(7) 0.071(7) -0.023(5) 0.024(6) 0.003(6)
N2 0.0740(19) 0.0613(17) 0.0320(13) -0.0118(12) 0.0043(12) 0.0291(15)
C6A 0.062(3) 0.057(3) 0.034(2) -0.0152(19) 0.0157(19) 0.011(2)
C7A 0.062(4) 0.051(3) 0.045(5) -0.003(4) 0.027(4) 0.015(3)
C8A 0.058(3) 0.059(3) 0.041(2) -0.007(2) 0.017(2) 0.011(2)
C9A 0.094(6) 0.068(4) 0.065(5) 0.008(4) 0.040(5) 0.020(5)
C6B 0.054(3) 0.070(3) 0.042(2) -0.011(2) 0.011(2) 0.024(2)
C7B 0.072(5) 0.079(7) 0.048(6) -0.015(5) 0.019(4) 0.027(4)
C8B 0.058(3) 0.065(3) 0.034(2) 0.0007(19) 0.0171(19) 0.019(2)
C9B 0.075(5) 0.078(4) 0.054(4) -0.002(3) 0.035(4) 0.013(4)

loop_
_atom_type_symbol
_atom_type_description
_atom_type_scat_dispersion_real
_atom_type_scat_dispersion_imag
_atom_type_scat_source
C C 0.0033 0.0016 'International Tables Vol C Tables 4.2.6.8 and 6.1.1.4'
H H 0.0000 0.0000 'International Tables Vol C Tables 4.2.6.8 and 6.1.1.4'
B B 0.0013 0.0007 'International Tables Vol C Tables 4.2.6.8 and 6.1.1.4'
N N 0.0061 0.0033 'International Tables Vol C Tables 4.2.6.8 and 6.1.1.4'

loop_
_geom_angle_atom_site_label_1
_geom_angle_atom_site_label_2
_geom_angle_atom_site_label_3
_geom_angle
_geom_angle_site_symmetry_1
_geom_angle_site_symmetry_3
_geom_angle_publ_flag
C2 B1 B3 138.94(19) . . ?
C2 B1 B7 100.75(17) . . ?
B3 B1 B7 52.38(15) . . ?
C2 B1 B6 100.75(16) . . ?
B3 B1 B6 51.21(14) . . ?
B7 B1 B6 82.65(15) . . ?
C2 B1 B5 49.77(12) . . ?
B3 B1 B5 102.88(17) . . ?
B7 B1 B5 105.68(16) . . ?
B6 B1 B5 53.38(13) . . ?
C2 B1 B4 49.15(12) . . ?
B3 B1 B4 104.42(18) . . ?
B7 B1 B4 54.02(13) . . ?
B6 B1 B4 105.85(16) . . ?
B5 B1 B4 81.70(14) . . ?
C21 C2 B4 122.75(16) . . ?
C21 C2 B5 120.33(17) . . ?
B4 C2 B5 115.15(17) . . ?
C21 C2 B1 124.03(16) . . ?
B4 C2 B1 79.18(17) . . ?
B5 C2 B1 78.27(16) . . ?
C21 C2 B8 124.46(16) . . ?
B4 C2 B8 67.41(15) . . ?
B5 C2 B8 66.30(14) . . ?
B1 C2 B8 111.46(16) . . ?
C26 C21 C22 118.25(19) . . ?
C26 C21 C2 120.49(18) . . ?
C22 C21 C2 121.24(17) . . ?
C23 C22 C21 120.9(2) . . ?
C22 C23 C24 119.8(2) . . ?
C25 C24 C23 119.6(2) . . ?
C24 C25 C26 120.6(2) . . ?
C25 C26 C21 120.8(2) . . ?
B6 B3 B7 107.6(2) . . ?
B6 B3 B1 74.30(17) . . ?
B7 B3 B1 73.22(17) . . ?
B6 B3 B9 64.69(17) . . ?
B7 B3 B9 62.94(16) . . ?
B1 B3 B9 103.43(19) . . ?
C2 B4 B10 107.30(17) . . ?
C2 B4 B8 58.72(13) . . ?
B10 B4 B8 59.30(14) . . ?
C2 B4 B7 110.62(18) . . ?
B10 B4 B7 59.86(14) . . ?
B8 B4 B7 107.96(15) . . ?
C2 B4 B1 51.67(13) . . ?
B10 B4 B1 95.68(15) . . ?
B8 B4 B1 90.10(15) . . ?
B7 B4 B1 61.82(14) . . ?
C2 B5 B11 108.16(18) . . ?
C2 B5 B8 59.09(13) . . ?
B11 B5 B8 60.04(14) . . ?
C2 B5 B6 111.81(17) . . ?
B11 B5 B6 59.67(15) . . ?
B8 B5 B6 109.08(19) . . ?
C2 B5 B1 51.95(12) . . ?
B11 B5 B1 96.49(16) . . ?
B8 B5 B1 91.19(15) . . ?
B6 B5 B1 62.76(14) . . ?
B3 B6 B11 111.9(2) . . ?
B3 B6 B9 60.60(16) . . ?
B11 B6 B9 59.47(15) . . ?
B3 B6 B5 116.17(18) . . ?
B11 B6 B5 58.74(15) . . ?
B9 B6 B5 107.41(18) . . ?
B3 B6 B1 54.49(14) . . ?
B11 B6 B1 96.63(16) . . ?
B9 B6 B1 89.91(16) . . ?
B5 B6 B1 63.86(13) . . ?
B3 B7 B9 60.76(15) . . ?
B3 B7 B10 110.83(18) . . ?
B9 B7 B10 59.11(14) . . ?
B3 B7 B4 116.10(18) . . ?
B9 B7 B4 107.79(17) . . ?
B10 B7 B4 58.42(14) . . ?
B3 B7 B1 54.39(14) . . ?
B9 B7 B1 91.03(17) . . ?
B10 B7 B1 96.30(16) . . ?
B4 B7 B1 64.16(13) . . ?
C2 B8 B10 103.69(16) . . ?
C2 B8 B11 104.13(16) . . ?
B10 B8 B11 61.31(14) . . ?
C2 B8 B5 54.61(12) . . ?
B10 B8 B5 104.61(17) . . ?
B11 B8 B5 59.59(15) . . ?
C2 B8 B4 53.87(12) . . ?
B10 B8 B4 59.74(14) . . ?
B11 B8 B4 104.88(16) . . ?
B5 B8 B4 96.30(16) . . ?
B3 B9 B10 108.97(17) . . ?
B3 B9 B7 56.29(16) . . ?
B10 B9 B7 61.34(15) . . ?
B3 B9 B11 106.99(19) . . ?
B10 B9 B11 61.29(15) . . ?
B7 B9 B11 105.64(16) . . ?
B3 B9 B6 54.71(15) . . ?
B10 B9 B6 104.84(18) . . ?
B7 B9 B6 95.62(17) . . ?
B11 B9 B6 59.65(16) . . ?
B9 B10 B8 112.27(19) . . ?
B9 B10 B4 110.88(19) . . ?
B8 B10 B4 60.96(14) . . ?
B9 B10 B7 59.55(14) . . ?
B8 B10 B7 110.77(17) . . ?
B4 B10 B7 61.72(14) . . ?
B9 B10 B11 59.70(15) . . ?
B8 B10 B11 59.39(14) . . ?
B4 B10 B11 104.36(18) . . ?
B7 B10 B11 103.17(18) . . ?
B5 B11 B8 60.38(14) . . ?
B5 B11 B9 110.84(17) . . ?
B8 B11 B9 111.59(17) . . ?
B5 B11 B6 61.59(16) . . ?
B8 B11 B6 110.91(17) . . ?
B9 B11 B6 60.87(16) . . ?
B5 B11 B10 103.71(16) . . ?
B8 B11 B10 59.30(14) . . ?
B9 B11 B10 59.01(15) . . ?
B6 B11 B10 104.05(17) . . ?
C2A N1 C2A 69.4(4) . 2 ?
C2A N1 C4B 167.8(3) . . ?
C2A N1 C4B 115.5(3) 2 . ?
C2A N1 C4B 115.5(3) . 2 ?
C2A N1 C4B 167.8(3) 2 2 ?
C4B N1 C4B 62.3(4) . 2 ?
C2A N1 C2B 109.1(3) . 2 ?
C2A N1 C2B 58.1(3) 2 2 ?
C4B N1 C2B 82.4(3) . 2 ?
C4B N1 C2B 110.1(3) 2 2 ?
C2A N1 C2B 58.1(3) . . ?
C2A N1 C2B 109.1(3) 2 . ?
C4B N1 C2B 110.1(3) . . ?
C4B N1 C2B 82.4(3) 2 . ?
C2B N1 C2B 165.9(4) 2 . ?
C2A N1 C4A 106.4(3) . . ?
C2A N1 C4A 81.0(3) 2 . ?
C4B N1 C4A 64.8(2) . . ?
C4B N1 C4A 107.1(3) 2 . ?
C2B N1 C4A 108.5(3) 2 . ?
C2B N1 C4A 72.7(3) . . ?
C2A N1 C4A 81.0(3) . 2 ?
C2A N1 C4A 106.4(3) 2 2 ?
C4B N1 C4A 107.1(3) . 2 ?
C4B N1 C4A 64.8(2) 2 2 ?
C2B N1 C4A 72.7(3) 2 2 ?
C2B N1 C4A 108.5(3) . 2 ?
C4A N1 C4A 171.3(3) . 2 ?
N1 C2A C3A 111.8(6) . . ?
C5A C4A N1 114.6(4) . . ?
C5A C4A C2A 119.8(7) . 2 ?
N1 C4A C2A 47.85(18) . 2 ?
N1 C2B C3B 116.4(7) . . ?
N1 C4B C5B 111.4(5) . . ?
C8B N2 C8B 180.0(4) 7_545 . ?
C8B N2 C6B 120.8(3) 7_545 7_545 ?
C8B N2 C6B 59.2(3) . 7_545 ?
C8B N2 C6B 59.2(3) 7_545 . ?
C8B N2 C6B 120.8(3) . . ?
C6B N2 C6B 180.0(4) 7_545 . ?
C8B N2 C6A 64.6(3) 7_545 7_545 ?
C8B N2 C6A 115.4(3) . 7_545 ?
C6B N2 C6A 70.9(2) 7_545 7_545 ?
C6B N2 C6A 109.1(2) . 7_545 ?
C8B N2 C6A 115.4(3) 7_545 . ?
C8B N2 C6A 64.6(3) . . ?
C6B N2 C6A 109.1(2) 7_545 . ?
C6B N2 C6A 70.9(2) . . ?
C6A N2 C6A 180.0(3) 7_545 . ?
C8B N2 C8A 79.1(2) 7_545 7_545 ?
C8B N2 C8A 100.9(2) . 7_545 ?
C6B N2 C8A 73.2(3) 7_545 7_545 ?
C6B N2 C8A 106.8(3) . 7_545 ?
C6A N2 C8A 101.2(2) 7_545 7_545 ?
C6A N2 C8A 78.8(2) . 7_545 ?
C8B N2 C8A 100.9(2) 7_545 . ?
C8B N2 C8A 79.1(2) . . ?
C6B N2 C8A 106.8(3) 7_545 . ?
C6B N2 C8A 73.2(3) . . ?
C6A N2 C8A 78.8(2) 7_545 . ?
C6A N2 C8A 101.2(2) . . ?
C8A N2 C8A 180.0(4) 7_545 . ?
C7A C6A N2 117.5(5) . . ?
C9A C8A N2 117.4(4) . . ?
N2 C6B C7B 115.5(6) . . ?
N2 C8B C9B 108.5(4) . . ?

loop_
_geom_bond_atom_site_label_1
_geom_bond_atom_site_label_2
_geom_bond_distance
_geom_bond_site_symmetry_2
_geom_bond_publ_flag
B1 C2 1.643(3) . ?
B1 B3 1.711(4) . ?
B1 B7 2.015(4) . ?
B1 B6 2.023(4) . ?
B1 B5 2.043(4) . ?
B1 B4 2.057(4) . ?
C2 C21 1.492(3) . ?
C2 B4 1.584(3) . ?
C2 B5 1.593(3) . ?
C2 B8 1.676(3) . ?
C21 C26 1.393(3) . ?
C21 C22 1.397(3) . ?
C22 C23 1.384(3) . ?
C23 C24 1.397(4) . ?
C24 C25 1.372(4) . ?
C25 C26 1.387(3) . ?
B3 B6 1.638(4) . ?
B3 B7 1.667(4) . ?
B3 B9 1.748(4) . ?
B4 B10 1.789(4) . ?
B4 B8 1.811(3) . ?
B4 B7 1.849(4) . ?
B5 B11 1.775(4) . ?
B5 B8 1.789(4) . ?
B5 B6 1.826(4) . ?
B6 B11 1.792(4) . ?
B6 B9 1.814(4) . ?
B7 B9 1.784(3) . ?
B7 B10 1.816(4) . ?
B8 B10 1.781(4) . ?
B8 B11 1.783(3) . ?
B9 B10 1.776(4) . ?
B9 B11 1.789(4) . ?
B10 B11 1.817(4) . ?
N1 C2A 1.499(4) . ?
N1 C2A 1.499(4) 2 ?
N1 C4B 1.500(5) . ?
N1 C4B 1.500(5) 2 ?
N1 C2B 1.514(4) 2 ?
N1 C2B 1.514(4) . ?
N1 C4A 1.574(4) . ?
N1 C4A 1.574(4) 2 ?
C2A C3A 1.547(9) . ?
C4A C5A 1.535(9) . ?
C4A C2A 1.997(6) 2 ?
C2B C3B 1.546(9) . ?
C4B C5B 1.548(9) . ?
N2 C8B 1.434(4) 7_545 ?
N2 C8B 1.434(4) . ?
N2 C6B 1.451(4) 7_545 ?
N2 C6B 1.451(4) . ?
N2 C6A 1.546(4) 7_545 ?
N2 C6A 1.546(4) . ?
N2 C8A 1.688(5) 7_545 ?
N2 C8A 1.688(5) . ?
C6A C7A 1.512(15) . ?
C8A C9A 1.523(8) . ?
C6B C7B 1.533(14) . ?
C8B C9B 1.527(7) . ?
